data_7015945
loop_
_publ_author_name
'Hsieh, Chung-Hung'
'Chupik, Rachel B.'
'Brothers, Scott M.'
'Hall, Michael B.'
'Darensbourg, Marcetta Y.'

_publ_section_title
;
 cis-Dithiolatonickel as metalloligand to dinitrosyl iron units: the
 di-metallic structure of Ni(\m-SR)[Fe(NO)(2)] and an unexpected,
 abbreviated metalloadamantyl cluster, Ni(2)(\m-SR)(4)[Fe(NO)(2)](3).
;
_journal_issue 22
_journal_name_full 'Dalton transactions (Cambridge, England : 2003)'
_journal_page_first 6047
_journal_page_last 6053
_journal_paper_doi 10.1039/c1dt10438a
_journal_volume 40
_journal_year 2011
_chemical_formula_sum 'C10 H18 Fe N4 Ni O3 S2'
_chemical_formula_weight 420.96
_chemical_melting_point ?
_chemical_name_common None
_chemical_name_systematic
;
?
;
_space_group_IT_number 14
_symmetry_cell_setting monoclinic
_symmetry_space_group_name_Hall '-P 2ybc'
_symmetry_space_group_name_H-M 'P 1 21/c 1'
_atom_sites_solution_hydrogens geom
_atom_sites_solution_primary direct
_atom_sites_solution_secondary difmap
_audit_creation_method SHELXL-97
_cell_angle_alpha 90.00
_cell_angle_beta 122.67(4)
_cell_angle_gamma 90.00
_cell_formula_units_Z 4
_cell_length_a 8.107(8)
_cell_length_b 16.982(16)
_cell_length_c 13.501(10)
_cell_measurement_reflns_used 3362
_cell_measurement_temperature 110(2)
_cell_measurement_theta_max 25.61
_cell_measurement_theta_min 2.19
_cell_volume 1565(3)
_computing_cell_refinement 'Bruker APEXII'
_computing_data_collection 'Bruker APEXII'
_computing_data_reduction 'Bruker SAINT'
_computing_molecular_graphics 'Bruker SHELXTL'
_computing_publication_material 'Bruker SHELXTL'
_computing_structure_refinement 'SHELXL-97 (Sheldrick, 2008)'
_computing_structure_solution 'SHELXS-97 (Sheldrick, 2008)'
_diffrn_ambient_temperature 110(2)
_diffrn_measured_fraction_theta_full 0.983
_diffrn_measured_fraction_theta_max 0.983
_diffrn_measurement_device_type 'BRUKE APEX-II CCD'
_diffrn_measurement_method 'phi and omega scans'
_diffrn_radiation_monochromator graphite
_diffrn_radiation_source 'fine-focus sealed tube'
_diffrn_radiation_type MoK\a
_diffrn_radiation_wavelength 0.71073
_diffrn_reflns_av_R_equivalents 0.0732
_diffrn_reflns_av_sigmaI/netI 0.0512
_diffrn_reflns_limit_h_max 9
_diffrn_reflns_limit_h_min -9
_diffrn_reflns_limit_k_max 20
_diffrn_reflns_limit_k_min -20
_diffrn_reflns_limit_l_max 16
_diffrn_reflns_limit_l_min -16
_diffrn_reflns_number 12652
_diffrn_reflns_theta_full 24.99
_diffrn_reflns_theta_max 24.99
_diffrn_reflns_theta_min 2.16
_exptl_absorpt_coefficient_mu 2.410
_exptl_absorpt_correction_T_max 0.6443
_exptl_absorpt_correction_T_min 0.3787
_exptl_absorpt_correction_type multi-scan
_exptl_absorpt_process_details sadabs
_exptl_crystal_colour black
_exptl_crystal_density_diffrn 1.787
_exptl_crystal_density_method 'not measured'
_exptl_crystal_description needle
_exptl_crystal_F_000 864
_exptl_crystal_size_max 0.5
_exptl_crystal_size_mid 0.3
_exptl_crystal_size_min 0.2
_refine_diff_density_max 0.780
_refine_diff_density_min -0.717
_refine_diff_density_rms 0.161
_refine_ls_extinction_method none
_refine_ls_goodness_of_fit_ref 1.075
_refine_ls_hydrogen_treatment constr
_refine_ls_matrix_type full
_refine_ls_number_parameters 190
_refine_ls_number_reflns 2711
_refine_ls_number_restraints 0
_refine_ls_restrained_S_all 1.075
_refine_ls_R_factor_all 0.0503
_refine_ls_R_factor_gt 0.0394
_refine_ls_shift/su_max 0.000
_refine_ls_shift/su_mean 0.000
_refine_ls_structure_factor_coef Fsqd
_refine_ls_weighting_details 'calc w=1/[\s^2^(Fo^2^)+(0.0874P)^2^+0.0000P] where P=(Fo^2^+2Fc^2^)/3'
_refine_ls_weighting_scheme calc
_refine_ls_wR_factor_gt 0.1153
_refine_ls_wR_factor_ref 0.1313
_reflns_number_gt 2328
_reflns_number_total 2711
_reflns_threshold_expression >2sigma(I)
_cod_data_source_file c1dt10438a.txt
_cod_data_source_block platon
_cod_depositor_comments
;
The following automatic conversions were performed:
'_symmetry_cell_setting' value 'Monoclinic' changed to 'monoclinic'
according to '/home/saulius/struct/CIF-dictionaries/cif_core.dic'
dictionary named 'cif_core.dic' version 2.4.1 from 2010-06-29.

Automatic conversion script
Id: cif_fix_enum 1555 2011-01-17 13:19:09Z saulius 

The following automatic conversions were performed:

'_chemical_melting_point' value 'None' was changed to '?' - the value
is undefined or not given.

Automatic conversion script
Id: cif_fix_values 1569 2011-02-09 13:29:24Z adriana 
;
_cod_original_cell_volume 1565(2)
_cod_original_sg_symbol_H-M P2(1)/c
_cod_database_code 7015945

loop_
_symmetry_equiv_pos_as_xyz
'x, y, z'
'-x, y+1/2, -z+1/2'
'-x, -y, -z'
'x, -y-1/2, z-1/2'

loop_
_atom_site_label
_atom_site_type_symbol
_atom_site_fract_x
_atom_site_fract_y
_atom_site_fract_z
_atom_site_U_iso_or_equiv
_atom_site_adp_type
_atom_site_occupancy
_atom_site_symmetry_multiplicity
_atom_site_calc_flag
_atom_site_refinement_flags
_atom_site_disorder_assembly
_atom_site_disorder_group
Ni1 Ni 0.11199(7) -0.11949(2) 0.13551(4) 0.0199(2) Uani 1 1 d . . .
Fe1 Fe 0.15997(9) -0.30670(3) 0.11707(5) 0.0314(2) Uani 1 1 d . . .
S1 S 0.00776(15) -0.20014(5) -0.01126(8) 0.0247(3) Uani 1 1 d . . .
S2 S 0.38993(15) -0.09810(6) 0.15382(9) 0.0286(3) Uani 1 1 d . . .
O1 O 0.2799(4) -0.27784(17) 0.3565(2) 0.0364(7) Uani 1 1 d . . .
O2 O -0.1207(6) -0.4301(2) 0.0046(3) 0.0624(11) Uani 1 1 d . . .
O3 O 0.5231(5) -0.32738(18) 0.1236(3) 0.0445(8) Uani 1 1 d . . .
N1 N 0.2276(5) -0.28437(18) 0.2569(3) 0.0296(8) Uani 1 1 d . . .
N2 N -0.0041(6) -0.38000(19) 0.0476(3) 0.0364(9) Uani 1 1 d . . .
N3 N 0.1811(5) -0.04907(17) 0.2648(3) 0.0247(7) Uani 1 1 d . . .
N4 N -0.1320(5) -0.12861(17) 0.1293(3) 0.0247(7) Uani 1 1 d . . .
C1 C 0.3770(6) -0.3158(2) 0.1163(3) 0.0242(8) Uani 1 1 d . . .
C2 C 0.4715(6) -0.0170(2) 0.2606(3) 0.0314(9) Uani 1 1 d . . .
H2A H 0.6135 -0.0143 0.3074 0.038 Uiso 1 1 calc R . .
H2B H 0.4211 0.0328 0.2198 0.038 Uiso 1 1 calc R . .
C3 C 0.3953(6) -0.0327(2) 0.3383(3) 0.0316(9) Uani 1 1 d . . .
H3A H 0.4633 -0.0775 0.3887 0.038 Uiso 1 1 calc R . .
H3B H 0.4195 0.0127 0.3880 0.038 Uiso 1 1 calc R . .
C4 C 0.0691(6) 0.0262(2) 0.2104(3) 0.0305(9) Uani 1 1 d . . .
H4A H 0.1188 0.0667 0.2705 0.037 Uiso 1 1 calc R . .
H4B H 0.0923 0.0434 0.1504 0.037 Uiso 1 1 calc R . .
C5 C -0.1480(6) 0.0176(2) 0.1560(3) 0.0317(10) Uani 1 1 d . . .
H5A H -0.2122 0.0651 0.1119 0.038 Uiso 1 1 calc R . .
H5B H -0.1725 0.0134 0.2186 0.038 Uiso 1 1 calc R . .
C6 C -0.2413(6) -0.0532(2) 0.0743(3) 0.0293(9) Uani 1 1 d . . .
H6A H -0.3754 -0.0588 0.0535 0.035 Uiso 1 1 calc R . .
H6B H -0.2446 -0.0436 0.0024 0.035 Uiso 1 1 calc R . .
C7 C 0.1118(6) -0.0881(2) 0.3356(3) 0.0294(9) Uani 1 1 d . . .
H7A H 0.0879 -0.0485 0.3781 0.035 Uiso 1 1 calc R . .
H7B H 0.2127 -0.1234 0.3926 0.035 Uiso 1 1 calc R . .
C8 C -0.0762(6) -0.1346(2) 0.2555(4) 0.0303(9) Uani 1 1 d . . .
H8A H -0.0565 -0.1893 0.2796 0.036 Uiso 1 1 calc R . .
H8B H -0.1812 -0.1137 0.2622 0.036 Uiso 1 1 calc R . .
C9 C -0.2520(6) -0.1979(2) 0.0590(4) 0.0307(9) Uani 1 1 d . . .
H9A H -0.3864 -0.1910 0.0372 0.037 Uiso 1 1 calc R . .
H9B H -0.2009 -0.2453 0.1060 0.037 Uiso 1 1 calc R . .
C10 C -0.2462(6) -0.2059(2) -0.0507(4) 0.0308(9) Uani 1 1 d . . .
H10A H -0.3228 -0.1642 -0.1057 0.037 Uiso 1 1 calc R . .
H10B H -0.3028 -0.2560 -0.0885 0.037 Uiso 1 1 calc R . .

loop_
_atom_site_aniso_label
_atom_site_aniso_U_11
_atom_site_aniso_U_22
_atom_site_aniso_U_33
_atom_site_aniso_U_23
_atom_site_aniso_U_13
_atom_site_aniso_U_12
Ni1 0.0220(4) 0.0209(3) 0.0194(3) 0.00131(17) 0.0128(3) 0.00105(18)
Fe1 0.0362(5) 0.0241(3) 0.0286(4) 0.0033(2) 0.0140(3) 0.0041(2)
S1 0.0293(6) 0.0236(5) 0.0216(5) 0.0004(4) 0.0141(5) 0.0015(4)
S2 0.0271(6) 0.0317(5) 0.0318(6) -0.0007(4) 0.0189(5) -0.0028(4)
O1 0.0347(19) 0.0505(18) 0.0236(17) 0.0035(13) 0.0154(14) 0.0084(14)
O2 0.068(3) 0.053(2) 0.049(2) 0.0002(17) 0.0196(19) -0.034(2)
O3 0.040(2) 0.0456(18) 0.052(2) 0.0111(15) 0.0276(17) 0.0044(15)
N1 0.026(2) 0.0303(17) 0.033(2) 0.0027(14) 0.0161(17) 0.0039(14)
N2 0.043(3) 0.032(2) 0.030(2) 0.0029(15) 0.0162(19) -0.0038(16)
N3 0.0282(19) 0.0259(16) 0.0198(16) 0.0030(13) 0.0128(15) 0.0026(14)
N4 0.025(2) 0.0242(16) 0.0271(18) 0.0052(13) 0.0153(16) 0.0064(13)
C1 0.024(2) 0.0215(18) 0.025(2) 0.0044(15) 0.0123(18) 0.0032(16)
C2 0.023(2) 0.036(2) 0.030(2) -0.0019(17) 0.0103(19) -0.0081(18)
C3 0.037(3) 0.029(2) 0.024(2) -0.0002(16) 0.013(2) -0.0002(18)
C4 0.043(3) 0.0238(19) 0.026(2) 0.0043(16) 0.019(2) 0.0068(18)
C5 0.045(3) 0.0262(19) 0.030(2) 0.0073(16) 0.024(2) 0.0125(19)
C6 0.026(2) 0.031(2) 0.031(2) 0.0104(17) 0.0151(19) 0.0098(17)
C7 0.041(3) 0.030(2) 0.023(2) 0.0027(16) 0.021(2) 0.0049(18)
C8 0.034(3) 0.035(2) 0.033(2) 0.0116(17) 0.025(2) 0.0085(18)
C9 0.025(2) 0.032(2) 0.033(2) 0.0039(17) 0.014(2) -0.0018(17)
C10 0.028(3) 0.027(2) 0.032(2) 0.0011(16) 0.012(2) -0.0007(17)

loop_
_atom_type_symbol
_atom_type_description
_atom_type_scat_dispersion_real
_atom_type_scat_dispersion_imag
_atom_type_scat_source
C C 0.0033 0.0016 'International Tables Vol C Tables 4.2.6.8 and 6.1.1.4'
H H 0.0000 0.0000 'International Tables Vol C Tables 4.2.6.8 and 6.1.1.4'
Fe Fe 0.3463 0.8444 'International Tables Vol C Tables 4.2.6.8 and 6.1.1.4'
N N 0.0061 0.0033 'International Tables Vol C Tables 4.2.6.8 and 6.1.1.4'
Ni Ni 0.3393 1.1124 'International Tables Vol C Tables 4.2.6.8 and 6.1.1.4'
O O 0.0106 0.0060 'International Tables Vol C Tables 4.2.6.8 and 6.1.1.4'
S S 0.1246 0.1234 'International Tables Vol C Tables 4.2.6.8 and 6.1.1.4'

loop_
_geom_angle_atom_site_label_1
_geom_angle_atom_site_label_2
_geom_angle_atom_site_label_3
_geom_angle
_geom_angle_site_symmetry_1
_geom_angle_site_symmetry_3
_geom_angle_publ_flag
N3 Ni1 N4 83.11(14) . . ?
N3 Ni1 S2 90.97(11) . . ?
N4 Ni1 S2 173.82(10) . . ?
N3 Ni1 S1 174.53(11) . . ?
N4 Ni1 S1 91.42(11) . . ?
S2 Ni1 S1 94.51(6) . . ?
N3 Ni1 Fe1 133.68(9) . . ?
N4 Ni1 Fe1 94.62(9) . . ?
S2 Ni1 Fe1 90.73(4) . . ?
S1 Ni1 Fe1 46.52(4) . . ?
N2 Fe1 N1 117.78(17) . . ?
N2 Fe1 C1 114.80(19) . . ?
N1 Fe1 C1 107.45(18) . . ?
N2 Fe1 S1 102.48(14) . . ?
N1 Fe1 S1 111.97(12) . . ?
C1 Fe1 S1 101.05(12) . . ?
N2 Fe1 Ni1 132.62(14) . . ?
N1 Fe1 Ni1 71.03(11) . . ?
C1 Fe1 Ni1 104.35(11) . . ?
S1 Fe1 Ni1 42.21(5) . . ?
C10 S1 Ni1 96.99(14) . . ?
C10 S1 Fe1 103.57(14) . . ?
Ni1 S1 Fe1 91.27(8) . . ?
C2 S2 Ni1 97.31(14) . . ?
O1 N1 Fe1 172.4(3) . . ?
O2 N2 Fe1 175.8(4) . . ?
C3 N3 C7 111.2(3) . . ?
C3 N3 C4 110.1(3) . . ?
C7 N3 C4 110.6(3) . . ?
C3 N3 Ni1 112.5(2) . . ?
C7 N3 Ni1 106.0(2) . . ?
C4 N3 Ni1 106.2(2) . . ?
C9 N4 C6 110.4(3) . . ?
C9 N4 C8 111.1(3) . . ?
C6 N4 C8 110.6(3) . . ?
C9 N4 Ni1 112.9(2) . . ?
C6 N4 Ni1 105.5(2) . . ?
C8 N4 Ni1 106.2(3) . . ?
O3 C1 Fe1 173.5(3) . . ?
C3 C2 S2 107.8(3) . . ?
C3 C2 H2A 110.2 . . ?
S2 C2 H2A 110.2 . . ?
C3 C2 H2B 110.2 . . ?
S2 C2 H2B 110.2 . . ?
H2A C2 H2B 108.5 . . ?
N3 C3 C2 109.9(3) . . ?
N3 C3 H3A 109.7 . . ?
C2 C3 H3A 109.7 . . ?
N3 C3 H3B 109.7 . . ?
C2 C3 H3B 109.7 . . ?
H3A C3 H3B 108.2 . . ?
C5 C4 N3 113.2(3) . . ?
C5 C4 H4A 108.9 . . ?
N3 C4 H4A 108.9 . . ?
C5 C4 H4B 108.9 . . ?
N3 C4 H4B 108.9 . . ?
H4A C4 H4B 107.8 . . ?
C4 C5 C6 114.9(3) . . ?
C4 C5 H5A 108.5 . . ?
C6 C5 H5A 108.5 . . ?
C4 C5 H5B 108.5 . . ?
C6 C5 H5B 108.5 . . ?
H5A C5 H5B 107.5 . . ?
N4 C6 C5 112.5(3) . . ?
N4 C6 H6A 109.1 . . ?
C5 C6 H6A 109.1 . . ?
N4 C6 H6B 109.1 . . ?
C5 C6 H6B 109.1 . . ?
H6A C6 H6B 107.8 . . ?
N3 C7 C8 110.6(3) . . ?
N3 C7 H7A 109.5 . . ?
C8 C7 H7A 109.5 . . ?
N3 C7 H7B 109.5 . . ?
C8 C7 H7B 109.5 . . ?
H7A C7 H7B 108.1 . . ?
N4 C8 C7 109.9(3) . . ?
N4 C8 H8A 109.7 . . ?
C7 C8 H8A 109.7 . . ?
N4 C8 H8B 109.7 . . ?
C7 C8 H8B 109.7 . . ?
H8A C8 H8B 108.2 . . ?
N4 C9 C10 109.8(3) . . ?
N4 C9 H9A 109.7 . . ?
C10 C9 H9A 109.7 . . ?
N4 C9 H9B 109.7 . . ?
C10 C9 H9B 109.7 . . ?
H9A C9 H9B 108.2 . . ?
C9 C10 S1 109.6(3) . . ?
C9 C10 H10A 109.8 . . ?
S1 C10 H10A 109.8 . . ?
C9 C10 H10B 109.8 . . ?
S1 C10 H10B 109.8 . . ?
H10A C10 H10B 108.2 . . ?

loop_
_geom_bond_atom_site_label_1
_geom_bond_atom_site_label_2
_geom_bond_distance
_geom_bond_site_symmetry_2
_geom_bond_publ_flag
Ni1 N3 1.933(3) . ?
Ni1 N4 1.940(4) . ?
Ni1 S2 2.161(2) . ?
Ni1 S1 2.1699(17) . ?
Ni1 Fe1 3.229(3) . ?
Fe1 N2 1.689(4) . ?
Fe1 N1 1.701(4) . ?
Fe1 C1 1.771(5) . ?
Fe1 S1 2.3433(19) . ?
S1 C10 1.830(5) . ?
S2 C2 1.840(4) . ?
O1 N1 1.176(4) . ?
O2 N2 1.167(5) . ?
O3 C1 1.151(5) . ?
N3 C3 1.489(5) . ?
N3 C7 1.499(5) . ?
N3 C4 1.509(5) . ?
N4 C9 1.494(5) . ?
N4 C6 1.506(5) . ?
N4 C8 1.512(5) . ?
C2 C3 1.501(5) . ?
C2 H2A 0.9700 . ?
C2 H2B 0.9700 . ?
C3 H3A 0.9700 . ?
C3 H3B 0.9700 . ?
C4 C5 1.504(6) . ?
C4 H4A 0.9700 . ?
C4 H4B 0.9700 . ?
C5 C6 1.527(6) . ?
C5 H5A 0.9700 . ?
C5 H5B 0.9700 . ?
C6 H6A 0.9700 . ?
C6 H6B 0.9700 . ?
C7 C8 1.528(6) . ?
C7 H7A 0.9700 . ?
C7 H7B 0.9700 . ?
C8 H8A 0.9700 . ?
C8 H8B 0.9700 . ?
C9 C10 1.513(6) . ?
C9 H9A 0.9700 . ?
C9 H9B 0.9700 . ?
C10 H10A 0.9700 . ?
C10 H10B 0.9700 . ?

loop_
_geom_torsion_atom_site_label_1
_geom_torsion_atom_site_label_2
_geom_torsion_atom_site_label_3
_geom_torsion_atom_site_label_4
_geom_torsion
_geom_torsion_site_symmetry_1
_geom_torsion_site_symmetry_2
_geom_torsion_site_symmetry_3
_geom_torsion_site_symmetry_4
_geom_torsion_publ_flag
N3 Ni1 Fe1 N2 117.7(2) . . . . ?
N4 Ni1 Fe1 N2 32.8(2) . . . . ?
S2 Ni1 Fe1 N2 -150.27(18) . . . . ?
S1 Ni1 Fe1 N2 -54.75(18) . . . . ?
N3 Ni1 Fe1 N1 7.01(19) . . . . ?
N4 Ni1 Fe1 N1 -77.87(16) . . . . ?
S2 Ni1 Fe1 N1 99.04(14) . . . . ?
S1 Ni1 Fe1 N1 -165.44(13) . . . . ?
N3 Ni1 Fe1 C1 -96.8(2) . . . . ?
N4 Ni1 Fe1 C1 178.28(15) . . . . ?
S2 Ni1 Fe1 C1 -4.81(13) . . . . ?
S1 Ni1 Fe1 C1 90.71(15) . . . . ?
N3 Ni1 Fe1 S1 172.44(15) . . . . ?
N4 Ni1 Fe1 S1 87.57(12) . . . . ?
S2 Ni1 Fe1 S1 -95.52(7) . . . . ?
N3 Ni1 S1 C10 9.2(10) . . . . ?
N4 Ni1 S1 C10 8.81(16) . . . . ?
S2 Ni1 S1 C10 -169.44(13) . . . . ?
Fe1 Ni1 S1 C10 103.83(14) . . . . ?
N3 Ni1 S1 Fe1 -94.6(9) . . . . ?
N4 Ni1 S1 Fe1 -95.02(10) . . . . ?
S2 Ni1 S1 Fe1 86.73(6) . . . . ?
N2 Fe1 S1 C10 44.5(2) . . . . ?
N1 Fe1 S1 C10 -82.65(19) . . . . ?
C1 Fe1 S1 C10 163.25(19) . . . . ?
Ni1 Fe1 S1 C10 -97.51(14) . . . . ?
N2 Fe1 S1 Ni1 142.01(14) . . . . ?
N1 Fe1 S1 Ni1 14.85(13) . . . . ?
C1 Fe1 S1 Ni1 -99.24(14) . . . . ?
N3 Ni1 S2 C2 -8.98(15) . . . . ?
N4 Ni1 S2 C2 7.4(9) . . . . ?
S1 Ni1 S2 C2 170.89(13) . . . . ?
Fe1 Ni1 S2 C2 -142.69(13) . . . . ?
N2 Fe1 N1 O1 55(2) . . . . ?
C1 Fe1 N1 O1 -76(2) . . . . ?
S1 Fe1 N1 O1 173(2) . . . . ?
Ni1 Fe1 N1 O1 -176(2) . . . . ?
N1 Fe1 N2 O2 19(5) . . . . ?
C1 Fe1 N2 O2 147(5) . . . . ?
S1 Fe1 N2 O2 -104(5) . . . . ?
Ni1 Fe1 N2 O2 -70(5) . . . . ?
N4 Ni1 N3 C3 164.7(2) . . . . ?
S2 Ni1 N3 C3 -17.0(2) . . . . ?
S1 Ni1 N3 C3 164.3(8) . . . . ?
Fe1 Ni1 N3 C3 74.9(3) . . . . ?
N4 Ni1 N3 C7 43.0(2) . . . . ?
S2 Ni1 N3 C7 -138.8(2) . . . . ?
S1 Ni1 N3 C7 42.6(11) . . . . ?
Fe1 Ni1 N3 C7 -46.9(3) . . . . ?
N4 Ni1 N3 C4 -74.7(3) . . . . ?
S2 Ni1 N3 C4 103.5(2) . . . . ?
S1 Ni1 N3 C4 -75.1(10) . . . . ?
Fe1 Ni1 N3 C4 -164.54(19) . . . . ?
N3 Ni1 N4 C9 -164.0(3) . . . . ?
S2 Ni1 N4 C9 180(67) . . . . ?
S1 Ni1 N4 C9 16.0(2) . . . . ?
Fe1 Ni1 N4 C9 -30.5(2) . . . . ?
N3 Ni1 N4 C6 75.3(2) . . . . ?
S2 Ni1 N4 C6 58.9(10) . . . . ?
S1 Ni1 N4 C6 -104.7(2) . . . . ?
Fe1 Ni1 N4 C6 -151.2(2) . . . . ?
N3 Ni1 N4 C8 -42.1(2) . . . . ?
S2 Ni1 N4 C8 -58.5(10) . . . . ?
S1 Ni1 N4 C8 137.9(2) . . . . ?
Fe1 Ni1 N4 C8 91.4(2) . . . . ?
N2 Fe1 C1 O3 -73(3) . . . . ?
N1 Fe1 C1 O3 60(3) . . . . ?
S1 Fe1 C1 O3 177(3) . . . . ?
Ni1 Fe1 C1 O3 134(3) . . . . ?
Ni1 S2 C2 C3 33.7(3) . . . . ?
C7 N3 C3 C2 162.9(3) . . . . ?
C4 N3 C3 C2 -74.1(4) . . . . ?
Ni1 N3 C3 C2 44.1(4) . . . . ?
S2 C2 C3 N3 -51.1(4) . . . . ?
C3 N3 C4 C5 -168.0(3) . . . . ?
C7 N3 C4 C5 -44.7(4) . . . . ?
Ni1 N3 C4 C5 69.9(3) . . . . ?
N3 C4 C5 C6 -49.0(4) . . . . ?
C9 N4 C6 C5 166.9(3) . . . . ?
C8 N4 C6 C5 43.6(4) . . . . ?
Ni1 N4 C6 C5 -70.8(3) . . . . ?
C4 C5 C6 N4 49.7(4) . . . . ?
C3 N3 C7 C8 -156.4(3) . . . . ?
C4 N3 C7 C8 80.9(4) . . . . ?
Ni1 N3 C7 C8 -33.9(4) . . . . ?
C9 N4 C8 C7 154.5(3) . . . . ?
C6 N4 C8 C7 -82.6(4) . . . . ?
Ni1 N4 C8 C7 31.4(3) . . . . ?
N3 C7 C8 N4 1.5(4) . . . . ?
C6 N4 C9 C10 76.7(4) . . . . ?
C8 N4 C9 C10 -160.3(3) . . . . ?
Ni1 N4 C9 C10 -41.2(4) . . . . ?
N4 C9 C10 S1 48.7(4) . . . . ?
Ni1 S1 C10 C9 -32.5(3) . . . . ?
Fe1 S1 C10 C9 60.5(3) . . . . ?
